data_7019705
loop_
_publ_author_name
'Palomas, David'
'Holle, Sigrid'
'In\'es, Blanca'
'Bruns, Hans'
'Goddard, Richard'
'Alcarazo, Manuel'

_publ_section_title
;
 Synthesis and reactivity of electron poor allenes: formation of
 completely organic frustrated Lewis pairs.
;
_journal_issue 30
_journal_name_full 'Dalton transactions (Cambridge, England : 2003)'
_journal_page_first 9073
_journal_page_last 9082
_journal_paper_doi 10.1039/c2dt30195d
_journal_volume 41
_journal_year 2012
_chemical_compound_source hexane
_chemical_formula_moiety 'C28 H24 F2 O4 S'
_chemical_formula_sum 'C28 H24 F2 O4 S'
_chemical_formula_weight 494.53
_chemical_name_systematic
;
1-(3,5-difluoro-9H-fluoren-9-ylidene)-1-(4-(methyl)phenylthio)-
2,2-di(ethoxycarbonyl)-ethane
;
_space_group_IT_number 2
_symmetry_cell_setting triclinic
_symmetry_Int_Tables_number 2
_symmetry_space_group_name_Hall '-P 1'
_symmetry_space_group_name_H-M 'P -1'
_atom_sites_solution_hydrogens geom
_atom_sites_solution_primary direct
_atom_sites_solution_secondary difmap
_audit_block_code HOS-HG-043-03
_audit_creation_date 2012-01-18
_cell_angle_alpha 98.06(2)
_cell_angle_beta 104.24(2)
_cell_angle_gamma 105.687(12)
_cell_formula_units_Z 2
_cell_length_a 7.9304(17)
_cell_length_b 12.5572(16)
_cell_length_c 13.327(4)
_cell_measurement_reflns_used 23288
_cell_measurement_temperature 200
_cell_measurement_theta_max 28.0412
_cell_measurement_theta_min 2.6049
_cell_volume 1207.7(5)
_computing_cell_refinement 'DENZO (Bruker AXS, 2006)'
_computing_data_collection 'DATCOL (Bruker AXS, 2006)'
_computing_data_reduction 'DENZO (Bruker AXS, 2006)'
_computing_molecular_graphics 'DIAMOND (Crystal Impact GbR, 2005)'
_computing_structure_refinement 'SHELXL-97 (Sheldrick, 2008)'
_computing_structure_solution 'SHELXS-97 (Sheldrick, 2008)'
_diffrn_ambient_temperature 200
_diffrn_detector_area_resol_mean 18.02
_diffrn_measured_fraction_theta_full 0.991
_diffrn_measured_fraction_theta_max 0.991
_diffrn_measurement_device_type 'Bruker AXS Enraf-Nonius KappaCCD'
_diffrn_measurement_method 'CCD \f- and \w-scans'
_diffrn_radiation_monochromator graphite
_diffrn_radiation_source '0.2 x 2mm^2^ focus rotating anode'
_diffrn_radiation_type MoK\a
_diffrn_radiation_wavelength 0.71073
_diffrn_reflns_av_R_equivalents 0.0333
_diffrn_reflns_av_sigmaI/netI 0.0304
_diffrn_reflns_limit_h_max 10
_diffrn_reflns_limit_h_min -10
_diffrn_reflns_limit_k_max 16
_diffrn_reflns_limit_k_min -16
_diffrn_reflns_limit_l_max 17
_diffrn_reflns_limit_l_min -17
_diffrn_reflns_number 21411
_diffrn_reflns_theta_full 28.16
_diffrn_reflns_theta_max 28.16
_diffrn_reflns_theta_min 2.61
_diffrn_standards_decay_% 0
_diffrn_standards_interval_count 0
_diffrn_standards_interval_time 0
_diffrn_standards_number 0
_exptl_absorpt_coefficient_mu 0.182
_exptl_absorpt_correction_T_max 0.97247
_exptl_absorpt_correction_T_min 0.95082
_exptl_absorpt_correction_type gaussian
_exptl_absorpt_process_details 'SADABS (Bruker AXS, 2008)'
_exptl_crystal_colour yellow
_exptl_crystal_density_diffrn 1.360
_exptl_crystal_description prism
_exptl_crystal_F_000 516
_exptl_crystal_size_max 0.27
_exptl_crystal_size_mid 0.23
_exptl_crystal_size_min 0.17
_refine_diff_density_max 0.339
_refine_diff_density_min -0.252
_refine_diff_density_rms 0.044
_refine_ls_extinction_method none
_refine_ls_goodness_of_fit_ref 1.052
_refine_ls_hydrogen_treatment mixed
_refine_ls_matrix_type full
_refine_ls_number_parameters 327
_refine_ls_number_reflns 5879
_refine_ls_number_restraints 0
_refine_ls_restrained_S_all 1.052
_refine_ls_R_factor_all 0.0610
_refine_ls_R_factor_gt 0.0452
_refine_ls_shift/su_max 0.000
_refine_ls_shift/su_mean 0.000
_refine_ls_structure_factor_coef Fsqd
_refine_ls_weighting_details 'calc w=1/[\s^2^(Fo^2^)+(0.0536P)^2^+0.4692P] where P=(Fo^2^+2Fc^2^)/3'
_refine_ls_weighting_scheme calc
_refine_ls_wR_factor_gt 0.1106
_refine_ls_wR_factor_ref 0.1207
_reflns_number_gt 4668
_reflns_number_total 5879
_reflns_threshold_expression >2sigma(I)
_cod_data_source_file c2dt30195d.txt
_cod_data_source_block 7080_39
_cod_original_sg_symbol_Hall '-p 1'
_cod_original_sg_symbol_H-M 'p -1'
_cod_database_code 7019705

loop_
_symmetry_equiv_pos_as_xyz
'x, y, z'
'-x, -y, -z'

loop_
_atom_site_label
_atom_site_type_symbol
_atom_site_fract_x
_atom_site_fract_y
_atom_site_fract_z
_atom_site_U_iso_or_equiv
_atom_site_adp_type
_atom_site_occupancy
_atom_site_symmetry_multiplicity
_atom_site_calc_flag
_atom_site_refinement_flags
C1 C 0.2978(2) 0.18024(13) 0.25732(13) 0.0302(3) Uani 1 1 d .
C2 C 0.3019(2) 0.10241(13) 0.17697(13) 0.0295(3) Uani 1 1 d .
C3 C 0.2579(2) 0.10388(13) 0.06214(13) 0.0309(3) Uani 1 1 d .
C4 C 0.2047(2) 0.18079(14) 0.00566(14) 0.0385(4) Uani 1 1 d .
H4 H 0.2037 0.2510 0.0424 0.046 Uiso 1 1 calc R
C5 C 0.1532(3) 0.15431(16) -0.10446(15) 0.0446(4) Uani 1 1 d .
H5 H 0.1165 0.2060 -0.1437 0.054 Uiso 1 1 calc R
C6 C 0.1561(3) 0.05235(16) -0.15598(14) 0.0442(4) Uani 1 1 d .
C7 C 0.2053(2) -0.02745(15) -0.10499(14) 0.0411(4) Uani 1 1 d .
H7 H 0.2052 -0.0973 -0.1430 0.049 Uiso 1 1 calc R
C8 C 0.2550(2) -0.00036(13) 0.00519(13) 0.0328(3) Uani 1 1 d .
C9 C 0.3094(2) -0.06761(13) 0.08074(14) 0.0327(3) Uani 1 1 d .
C10 C 0.3373(3) -0.17240(14) 0.06186(16) 0.0422(4) Uani 1 1 d .
H10 H 0.3128 -0.2143 -0.0081 0.051 Uiso 1 1 calc R
C11 C 0.4019(3) -0.21198(14) 0.14935(18) 0.0468(5) Uani 1 1 d .
C12 C 0.4439(3) -0.15292(16) 0.25240(17) 0.0472(5) Uani 1 1 d .
H12 H 0.4924 -0.1831 0.3103 0.057 Uiso 1 1 calc R
C13 C 0.4143(3) -0.04829(15) 0.27043(16) 0.0387(4) Uani 1 1 d .
C14 C 0.3410(2) -0.00647(13) 0.18397(13) 0.0313(3) Uani 1 1 d .
C15 C 0.5068(2) 0.37069(13) 0.20896(13) 0.0317(3) Uani 1 1 d .
C16 C 0.5144(3) 0.45845(15) 0.15581(15) 0.0412(4) Uani 1 1 d .
H16 H 0.4098 0.4824 0.1347 0.049 Uiso 1 1 calc R
C17 C 0.6744(3) 0.51132(16) 0.13344(16) 0.0453(4) Uani 1 1 d .
H17 H 0.6785 0.5721 0.0979 0.054 Uiso 1 1 calc R
C18 C 0.8283(3) 0.47706(15) 0.16207(14) 0.0405(4) Uani 1 1 d .
C19 C 0.8170(2) 0.38718(15) 0.21308(14) 0.0394(4) Uani 1 1 d .
H19 H 0.9201 0.3613 0.2318 0.047 Uiso 1 1 calc R
C20 C 0.6593(2) 0.33456(14) 0.23715(14) 0.0366(4) Uani 1 1 d .
H20 H 0.6553 0.2739 0.2728 0.044 Uiso 1 1 calc R
C21 C 1.0046(3) 0.5375(2) 0.14119(19) 0.0587(6) Uani 1 1 d .
H21C H 1.0875 0.5927 0.2057 0.088 Uiso 1 1 calc R
H21B H 0.9774 0.5771 0.0838 0.088 Uiso 1 1 calc R
H21A H 1.0631 0.4821 0.1205 0.088 Uiso 1 1 calc R
C22 C 0.2868(2) 0.15571(13) 0.36377(13) 0.0307(3) Uani 1 1 d .
C23 C 0.1283(2) 0.18213(14) 0.39575(13) 0.0345(3) Uani 1 1 d .
C24 C -0.0220(3) 0.1613(2) 0.53027(19) 0.0585(6) Uani 1 1 d .
H24B H -0.0754 0.0938 0.5564 0.070 Uiso 1 1 calc R
H24A H -0.1219 0.1732 0.4764 0.070 Uiso 1 1 calc R
C25 C 0.0611(4) 0.2618(3) 0.6195(2) 0.0776(8) Uani 1 1 d .
H25A H 0.1002 0.3300 0.5922 0.116 Uiso 1 1 calc R
H25B H 0.1676 0.2530 0.6692 0.116 Uiso 1 1 calc R
H25C H -0.0295 0.2691 0.6563 0.116 Uiso 1 1 calc R
C26 C 0.4649(2) 0.21754(15) 0.45271(14) 0.0369(4) Uani 1 1 d .
C27 C 0.6370(3) 0.39282(19) 0.57742(18) 0.0613(6) Uani 1 1 d .
H27A H 0.6971 0.3453 0.6171 0.074 Uiso 1 1 calc R
H27B H 0.6063 0.4443 0.6283 0.074 Uiso 1 1 calc R
C28 C 0.7648(3) 0.4608(2) 0.5278(2) 0.0727(7) Uani 1 1 d .
H28A H 0.8057 0.4100 0.4835 0.109 Uiso 1 1 calc R
H28C H 0.8714 0.5142 0.5835 0.109 Uiso 1 1 calc R
H28B H 0.7017 0.5029 0.4838 0.109 Uiso 1 1 calc R
F1 F 0.10691(19) 0.02998(11) -0.26445(9) 0.0625(4) Uani 1 1 d .
F2 F 0.4324(2) -0.31451(9) 0.13448(12) 0.0670(4) Uani 1 1 d .
O1 O 0.02872(18) 0.22809(11) 0.35009(11) 0.0451(3) Uani 1 1 d .
O2 O 0.11696(18) 0.14239(12) 0.48249(10) 0.0449(3) Uani 1 1 d .
O3 O 0.5829(2) 0.17723(15) 0.48079(13) 0.0675(5) Uani 1 1 d .
O4 O 0.46893(19) 0.32026(12) 0.49582(12) 0.0553(4) Uani 1 1 d .
S1 S 0.30347(6) 0.31989(3) 0.24586(4) 0.03534(12) Uani 1 1 d .
H22 H 0.267(2) 0.0780(16) 0.3629(14) 0.032(5) Uiso 1 1 d .
H13 H 0.450(3) -0.0069(18) 0.3406(18) 0.049(6) Uiso 1 1 d .

loop_
_atom_site_aniso_label
_atom_site_aniso_U_11
_atom_site_aniso_U_22
_atom_site_aniso_U_33
_atom_site_aniso_U_23
_atom_site_aniso_U_13
_atom_site_aniso_U_12
C1 0.0301(8) 0.0252(7) 0.0348(8) 0.0071(6) 0.0075(6) 0.0095(6)
C2 0.0287(7) 0.0246(7) 0.0334(8) 0.0066(6) 0.0072(6) 0.0074(6)
C3 0.0276(7) 0.0278(7) 0.0328(8) 0.0047(6) 0.0072(6) 0.0041(6)
C4 0.0397(9) 0.0325(8) 0.0379(9) 0.0082(7) 0.0059(7) 0.0077(7)
C5 0.0427(10) 0.0423(10) 0.0390(10) 0.0142(8) 0.0033(8) 0.0031(8)
C6 0.0407(10) 0.0460(10) 0.0302(8) 0.0053(7) 0.0048(7) -0.0048(8)
C7 0.0408(9) 0.0345(8) 0.0366(9) -0.0009(7) 0.0112(7) -0.0015(7)
C8 0.0283(8) 0.0278(7) 0.0372(8) 0.0038(6) 0.0105(6) 0.0017(6)
C9 0.0307(8) 0.0235(7) 0.0416(9) 0.0041(6) 0.0140(7) 0.0034(6)
C10 0.0465(10) 0.0263(8) 0.0536(11) 0.0019(7) 0.0228(9) 0.0076(7)
C11 0.0544(11) 0.0241(8) 0.0744(14) 0.0143(8) 0.0336(10) 0.0175(8)
C12 0.0580(12) 0.0385(9) 0.0617(12) 0.0244(9) 0.0280(10) 0.0260(9)
C13 0.0482(10) 0.0334(8) 0.0441(10) 0.0146(8) 0.0200(8) 0.0194(7)
C14 0.0311(8) 0.0235(7) 0.0400(9) 0.0063(6) 0.0134(6) 0.0077(6)
C15 0.0354(8) 0.0243(7) 0.0320(8) 0.0035(6) 0.0069(6) 0.0082(6)
C16 0.0404(9) 0.0337(8) 0.0506(10) 0.0157(8) 0.0095(8) 0.0137(7)
C17 0.0482(11) 0.0382(9) 0.0482(11) 0.0180(8) 0.0119(8) 0.0098(8)
C18 0.0411(9) 0.0399(9) 0.0346(9) 0.0034(7) 0.0113(7) 0.0060(7)
C19 0.0364(9) 0.0408(9) 0.0387(9) 0.0046(7) 0.0079(7) 0.0134(7)
C20 0.0397(9) 0.0313(8) 0.0388(9) 0.0093(7) 0.0088(7) 0.0133(7)
C21 0.0497(12) 0.0680(14) 0.0557(13) 0.0141(11) 0.0236(10) 0.0070(10)
C22 0.0314(8) 0.0276(7) 0.0333(8) 0.0059(6) 0.0095(6) 0.0103(6)
C23 0.0320(8) 0.0304(8) 0.0365(9) 0.0021(6) 0.0078(7) 0.0075(6)
C24 0.0568(13) 0.0798(16) 0.0588(13) 0.0240(12) 0.0349(11) 0.0330(12)
C25 0.103(2) 0.094(2) 0.0628(15) 0.0177(14) 0.0433(15) 0.0584(18)
C26 0.0335(8) 0.0422(9) 0.0333(8) 0.0062(7) 0.0086(7) 0.0116(7)
C27 0.0514(12) 0.0533(12) 0.0519(12) -0.0093(10) -0.0046(10) 0.0017(10)
C28 0.0592(14) 0.0597(14) 0.0672(15) 0.0030(12) -0.0032(12) -0.0067(11)
F1 0.0752(9) 0.0592(7) 0.0309(6) 0.0047(5) 0.0042(5) -0.0010(6)
F2 0.0926(10) 0.0318(6) 0.0988(11) 0.0207(6) 0.0488(9) 0.0337(6)
O1 0.0402(7) 0.0459(7) 0.0582(8) 0.0191(6) 0.0180(6) 0.0213(6)
O2 0.0438(7) 0.0604(8) 0.0392(7) 0.0136(6) 0.0187(6) 0.0237(6)
O3 0.0522(9) 0.0746(11) 0.0650(10) -0.0042(8) -0.0078(7) 0.0359(8)
O4 0.0438(8) 0.0425(7) 0.0592(9) -0.0096(6) -0.0043(6) 0.0095(6)
S1 0.0398(2) 0.02557(19) 0.0456(2) 0.00874(16) 0.01650(18) 0.01430(16)

loop_
_atom_type_symbol
_atom_type_description
_atom_type_scat_dispersion_real
_atom_type_scat_dispersion_imag
_atom_type_scat_source
C C 0.0033 0.0016 'International Tables Vol C Tables 4.2.6.8 and 6.1.1.4'
H H 0.0000 0.0000 'International Tables Vol C Tables 4.2.6.8 and 6.1.1.4'
F F 0.0171 0.0103 'International Tables Vol C Tables 4.2.6.8 and 6.1.1.4'
S S 0.1246 0.1234 'International Tables Vol C Tables 4.2.6.8 and 6.1.1.4'
O O 0.0106 0.0060 'International Tables Vol C Tables 4.2.6.8 and 6.1.1.4'

loop_
_exptl_crystal_face_index_h
_exptl_crystal_face_index_k
_exptl_crystal_face_index_l
_exptl_crystal_face_perp_dist
0.00 1.00 -1.00 0.0700
0.00 -1.00 1.00 0.1000
0.00 -1.00 -1.00 0.1300
0.00 1.00 1.00 0.1400
1.00 -1.00 -1.00 0.1200
-1.00 1.00 1.00 0.1100
3.00 -1.00 -1.00 0.1300

loop_
_geom_angle_atom_site_label_1
_geom_angle_atom_site_label_2
_geom_angle_atom_site_label_3
_geom_angle
_geom_angle_publ_flag
C2 C1 C22 123.33(14) y
C2 C1 S1 122.65(13) y
C22 C1 S1 114.03(11) y
C1 C2 C3 127.53(14) y
C1 C2 C14 127.36(15) y
C3 C2 C14 105.03(13) y
C4 C3 C8 118.73(15) y
C4 C3 C2 132.28(15) y
C8 C3 C2 108.61(14) y
C5 C4 C3 119.73(17) y
C5 C4 H4 120.1 n
C3 C4 H4 120.1 n
C6 C5 C4 119.14(18) y
C6 C5 H5 120.4 n
C4 C5 H5 120.4 n
F1 C6 C5 117.42(18) y
F1 C6 C7 118.66(18) y
C5 C6 C7 123.92(17) y
C6 C7 C8 116.39(17) y
C6 C7 H7 121.8 n
C8 C7 H7 121.8 n
C7 C8 C3 122.06(16) y
C7 C8 C9 129.25(16) y
C3 C8 C9 108.69(14) y
C10 C9 C14 121.99(16) y
C10 C9 C8 129.21(16) y
C14 C9 C8 108.73(14) y
C11 C10 C9 116.57(17) y
C11 C10 H10 121.7 n
C9 C10 H10 121.7 n
C10 C11 F2 118.54(18) y
C10 C11 C12 123.80(16) y
F2 C11 C12 117.63(18) y
C11 C12 C13 119.14(18) y
C11 C12 H12 120.4 n
C13 C12 H12 120.4 n
C12 C13 C14 119.28(18) y
C12 C13 H13 118.4(13) y
C14 C13 H13 122.2(13) y
C13 C14 C9 119.06(15) y
C13 C14 C2 131.95(15) y
C9 C14 C2 108.70(14) y
C16 C15 C20 119.33(16) y
C16 C15 S1 116.07(13) y
C20 C15 S1 124.39(13) y
C15 C16 C17 120.21(17) y
C15 C16 H16 119.9 n
C17 C16 H16 119.9 n
C18 C17 C16 121.14(17) y
C18 C17 H17 119.4 n
C16 C17 H17 119.4 n
C17 C18 C19 117.93(17) y
C17 C18 C21 121.04(18) y
C19 C18 C21 121.01(18) y
C20 C19 C18 121.60(17) y
C20 C19 H19 119.2 n
C18 C19 H19 119.2 n
C19 C20 C15 119.77(16) y
C19 C20 H20 120.1 n
C15 C20 H20 120.1 n
C18 C21 H21C 109.5 n
C18 C21 H21B 109.5 n
H21C C21 H21B 109.5 n
C18 C21 H21A 109.5 n
H21C C21 H21A 109.5 n
H21B C21 H21A 109.5 n
C1 C22 C23 113.44(14) y
C1 C22 C26 112.54(14) y
C23 C22 C26 109.05(13) y
C1 C22 H22 110.9(11) y
C23 C22 H22 105.4(11) y
C26 C22 H22 104.9(11) y
O1 C23 O2 125.90(16) y
O1 C23 C22 126.29(16) y
O2 C23 C22 107.80(14) y
O2 C24 C25 109.9(2) y
O2 C24 H24B 109.7 n
C25 C24 H24B 109.7 n
O2 C24 H24A 109.7 n
C25 C24 H24A 109.7 n
H24B C24 H24A 108.2 n
C24 C25 H25A 109.5 n
C24 C25 H25B 109.5 n
H25A C25 H25B 109.5 n
C24 C25 H25C 109.5 n
H25A C25 H25C 109.5 n
H25B C25 H25C 109.5 n
O3 C26 O4 124.56(17) y
O3 C26 C22 123.88(17) y
O4 C26 C22 111.54(14) y
O4 C27 C28 110.22(19) y
O4 C27 H27A 109.6 n
C28 C27 H27A 109.6 n
O4 C27 H27B 109.6 n
C28 C27 H27B 109.6 n
H27A C27 H27B 108.1 n
C27 C28 H28A 109.5 n
C27 C28 H28C 109.5 n
H28A C28 H28C 109.5 n
C27 C28 H28B 109.5 n
H28A C28 H28B 109.5 n
H28C C28 H28B 109.5 n
C23 O2 C24 117.83(15) y
C26 O4 C27 117.75(16) y
C1 S1 C15 102.72(8) y

loop_
_geom_bond_atom_site_label_1
_geom_bond_atom_site_label_2
_geom_bond_distance
_geom_bond_publ_flag
C1 C2 1.358(2) y
C1 C22 1.511(2) y
C1 S1 1.7708(16) y
C2 C3 1.488(2) y
C2 C14 1.492(2) y
C3 C4 1.395(2) y
C3 C8 1.410(2) y
C4 C5 1.388(3) y
C4 H4 0.9500 n
C5 C6 1.374(3) y
C5 H5 0.9500 n
C6 F1 1.368(2) y
C6 C7 1.375(3) y
C7 C8 1.389(2) y
C7 H7 0.9500 n
C8 C9 1.461(2) y
C9 C10 1.391(2) y
C9 C14 1.405(2) y
C10 C11 1.369(3) y
C10 H10 0.9500 n
C11 F2 1.3696(19) y
C11 C12 1.379(3) y
C12 C13 1.395(2) y
C12 H12 0.9500 n
C13 C14 1.395(2) y
C13 H13 0.94(2) y
C15 C16 1.387(2) y
C15 C20 1.389(2) y
C15 S1 1.7808(18) y
C16 C17 1.387(3) y
C16 H16 0.9500 n
C17 C18 1.386(3) y
C17 H17 0.9500 n
C18 C19 1.391(3) y
C18 C21 1.511(3) y
C19 C20 1.383(3) y
C19 H19 0.9500 n
C20 H20 0.9500 n
C21 H21C 0.9800 n
C21 H21B 0.9800 n
C21 H21A 0.9800 n
C22 C23 1.523(2) y
C22 C26 1.526(2) y
C22 H22 0.944(18) y
C23 O1 1.198(2) y
C23 O2 1.335(2) y
C24 O2 1.456(2) y
C24 C25 1.479(4) y
C24 H24B 0.9900 n
C24 H24A 0.9900 n
C25 H25A 0.9800 n
C25 H25B 0.9800 n
C25 H25C 0.9800 n
C26 O3 1.187(2) y
C26 O4 1.325(2) y
C27 O4 1.463(2) y
C27 C28 1.488(4) y
C27 H27A 0.9900 n
C27 H27B 0.9900 n
C28 H28A 0.9800 n
C28 H28C 0.9800 n
C28 H28B 0.9800 n
